data_7133898
loop_
_publ_author_name
'Bharathi, Kabali Divya'
'Mohanakrishnan, Arasambattu K.'

_publ_section_title
;
 Serendipitous synthesis of phenanthrene derivatives by exploiting
 electrocyclization during thermolysis of Diels-Alder intermediate
 dihydrodibenzothiophene-<i>S</i>,<i>S</i>-dioxides.
;
_journal_issue 92
_journal_name_full 'Chemical communications (Cambridge, England)'
_journal_page_first 13590
_journal_page_last 13593
_journal_paper_doi 10.1039/d4cc04572f
_journal_volume 60
_journal_year 2024
_chemical_formula_moiety 'C32 H20 O2 S2'
_chemical_formula_sum 'C32 H20 O2 S2'
_chemical_formula_weight 500.60
_space_group_crystal_system orthorhombic
_space_group_IT_number 33
_space_group_name_Hall 'P 2c -2n'
_space_group_name_H-M_alt 'P n a 21'
_atom_sites_solution_hydrogens geom
_audit_creation_method SHELXL-2018/3
_audit_update_record
;
2024-08-05 deposited with the CCDC.	2024-10-25 downloaded from the CCDC.
;
_cell_angle_alpha 90
_cell_angle_beta 90
_cell_angle_gamma 90
_cell_formula_units_Z 4
_cell_length_a 12.8414(7)
_cell_length_b 18.5591(11)
_cell_length_c 10.0685(6)
_cell_measurement_reflns_used 67476
_cell_measurement_temperature 304(2)
_cell_measurement_theta_max 24.996
_cell_measurement_theta_min 1.403
_cell_volume 2399.6(2)
_computing_cell_refinement 'SAINT (Bruker, 2016)'
_computing_data_collection 'APEX2 (Bruker, 2016)'
_computing_data_reduction 'SAINT (Bruker, 2016)'
_computing_molecular_graphics 'ORTEP-3 for Windows (Farrugia, 2012) and PLATON (Spek, 2009)'
_computing_publication_material 'WinGX (Farrugia, 2012), pubCIF (Westrip, 2010) and PLATON (Spek, 2009)'
_computing_structure_refinement 'SHELXL-2018/3 (Sheldrick, 2015)'
_computing_structure_solution 'SHELXS-2018/3 (Sheldrick, 2008)'
_diffrn_ambient_temperature 304(2)
_diffrn_measured_fraction_theta_full 0.998
_diffrn_measured_fraction_theta_max 0.997
_diffrn_measurement_device_type 'Bruker D8 Venture Diffractometer'
_diffrn_measurement_method '\w and \f scans'
_diffrn_radiation_type MoK\a
_diffrn_radiation_wavelength 0.71073
_diffrn_reflns_av_R_equivalents 0.1081
_diffrn_reflns_av_unetI/netI 0.0418
_diffrn_reflns_Laue_measured_fraction_full 0.998
_diffrn_reflns_Laue_measured_fraction_max 0.997
_diffrn_reflns_limit_h_max 15
_diffrn_reflns_limit_h_min -15
_diffrn_reflns_limit_k_max 22
_diffrn_reflns_limit_k_min -22
_diffrn_reflns_limit_l_max 11
_diffrn_reflns_limit_l_min -11
_diffrn_reflns_number 67476
_diffrn_reflns_point_group_measured_fraction_full 0.998
_diffrn_reflns_point_group_measured_fraction_max 0.996
_diffrn_reflns_theta_full 25.000
_diffrn_reflns_theta_max 25.050
_diffrn_reflns_theta_min 3.173
_diffrn_source 'micro focus sealed tube'
_exptl_absorpt_coefficient_mu 0.252
_exptl_absorpt_correction_T_max 1.0000
_exptl_absorpt_correction_T_min 0.6585
_exptl_absorpt_correction_type multi-scan
_exptl_absorpt_process_details '(<i>SADABS</i>; Bruker, 2016)'
_exptl_crystal_colour Colorless
_exptl_crystal_density_diffrn 1.386
_exptl_crystal_description prism
_exptl_crystal_F_000 1040
_exptl_crystal_size_max 0.322
_exptl_crystal_size_mid 0.192
_exptl_crystal_size_min 0.063
_refine_diff_density_max 0.310
_refine_diff_density_min -0.423
_refine_diff_density_rms 0.045
_refine_ls_abs_structure_details
;
 Flack x determined using 1168 quotients [(I+)-(I-)]/[(I+)+(I-)]
 (Parsons, Flack and Wagner, Acta Cryst. B69 (2013) 249-259).
;
_refine_ls_abs_structure_Flack 0.08(4)
_refine_ls_extinction_coef 0.0071(18)
_refine_ls_extinction_expression Fc^*^=kFc[1+0.001xFc^2^\l^3^/sin(2\q)]^-1/4^
_refine_ls_extinction_method 'SHELXL-2018/3 (Sheldrick 2018)'
_refine_ls_goodness_of_fit_ref 1.057
_refine_ls_hydrogen_treatment constr
_refine_ls_matrix_type full
_refine_ls_number_parameters 333
_refine_ls_number_reflns 4233
_refine_ls_number_restraints 3
_refine_ls_restrained_S_all 1.058
_refine_ls_R_factor_all 0.0835
_refine_ls_R_factor_gt 0.0506
_refine_ls_shift/su_max 0.000
_refine_ls_shift/su_mean 0.000
_refine_ls_structure_factor_coef Fsqd
_refine_ls_weighting_details 'w=1/[\s^2^(Fo^2^)+(0.0664P)^2^+0.8965P] where P=(Fo^2^+2Fc^2^)/3'
_refine_ls_weighting_scheme calc
_refine_ls_wR_factor_gt 0.1175
_refine_ls_wR_factor_ref 0.1384
_reflns_Friedel_coverage 0.881
_reflns_Friedel_fraction_full 0.999
_reflns_Friedel_fraction_max 0.995
_reflns_number_gt 3072
_reflns_number_total 4233
_reflns_threshold_expression 'I > 2\s(I)'
_cod_data_source_file d4cc04572f2.cif
_cod_data_source_block shelx_CCDC3
_cod_depositor_comments 'Adding full bibliography for 7133895--7133899.cif.'
_cod_database_code 7133898
_shelx_shelxl_version_number 2018/3
_shelx_space_group_comment
;
The symmetry employed for this shelxl refinement is uniquely defined
by the following loop, which should always be used as a source of
symmetry information in preference to the above space-group names.
They are only intended as comments.
;
_shelx_estimated_absorpt_t_min 0.923
_shelx_estimated_absorpt_t_max 0.984

loop_
_space_group_symop_operation_xyz
'x, y, z'
'-x, -y, z+1/2'
'x+1/2, -y+1/2, z'
'-x+1/2, y+1/2, z+1/2'

loop_
_atom_site_label
_atom_site_type_symbol
_atom_site_fract_x
_atom_site_fract_y
_atom_site_fract_z
_atom_site_U_iso_or_equiv
_atom_site_adp_type
_atom_site_occupancy
_atom_site_site_symmetry_order
_atom_site_calc_flag
_atom_site_refinement_flags_posn
_atom_site_refinement_flags_adp
_atom_site_refinement_flags_occupancy
_atom_site_disorder_assembly
_atom_site_disorder_group
C1A C 0.407(2) 0.6390(13) 0.030(3) 0.077(7) Uani 0.66(5) 1 d D . P A 1
H1A1 H 0.478604 0.646965 0.053948 0.116 Uiso 0.66(5) 1 calc R U P A 1
H1A2 H 0.370567 0.684099 0.030056 0.116 Uiso 0.66(5) 1 calc R U P A 1
H1A3 H 0.404120 0.618197 -0.057435 0.116 Uiso 0.66(5) 1 calc R U P A 1
C1B C 0.376(4) 0.618(3) -0.0085(19) 0.077(7) Uani 0.34(5) 1 d D . P A 2
H1B1 H 0.446120 0.635170 -0.016820 0.116 Uiso 0.34(5) 1 calc R U P A 2
H1B2 H 0.328257 0.656700 -0.025223 0.116 Uiso 0.34(5) 1 calc R U P A 2
H1B3 H 0.364253 0.580011 -0.071618 0.116 Uiso 0.34(5) 1 calc R U P A 2
C2 C 0.6375(5) 0.3095(4) 0.1566(9) 0.075(2) Uani 1 1 d . . . . .
H2A H 0.635193 0.307218 0.061435 0.113 Uiso 1 1 calc R U . . .
H2B H 0.663490 0.264782 0.191134 0.113 Uiso 1 1 calc R U . . .
H2C H 0.682719 0.348093 0.183467 0.113 Uiso 1 1 calc R U . . .
C3 C 0.4004(4) 0.5226(3) 0.1395(7) 0.0533(15) Uani 1 1 d . . . . .
C4 C 0.4803(5) 0.4988(3) 0.0599(7) 0.0619(17) Uani 1 1 d . . . . .
H4 H 0.504050 0.527922 -0.008848 0.074 Uiso 1 1 calc R U . . .
C5 C 0.5259(4) 0.4322(3) 0.0802(7) 0.0602(16) Uani 1 1 d . . . . .
H5 H 0.581498 0.417995 0.027077 0.072 Uiso 1 1 calc R U . . .
C6 C 0.4906(4) 0.3872(3) 0.1772(7) 0.0524(15) Uani 1 1 d . . . . .
C7 C 0.4049(4) 0.4090(3) 0.2571(6) 0.0463(13) Uani 1 1 d . . . . .
C8 C 0.3602(4) 0.4785(3) 0.2421(6) 0.0454(13) Uani 1 1 d . . . . .
C9 C 0.2818(4) 0.5038(3) 0.3386(6) 0.0429(12) Uani 1 1 d . . . . .
C10 C 0.2657(4) 0.4642(3) 0.4592(6) 0.0428(13) Uani 1 1 d . . . . .
C11 C 0.3015(4) 0.3905(3) 0.4605(6) 0.0466(14) Uani 1 1 d . . . . .
C12 C 0.3632(4) 0.3622(3) 0.3604(6) 0.0477(14) Uani 1 1 d . . . . .
C13 C 0.3773(4) 0.2851(3) 0.3740(7) 0.0546(15) Uani 1 1 d . . . . .
H13 H 0.416524 0.256892 0.316344 0.066 Uiso 1 1 calc R U . . .
C14 C 0.3258(5) 0.2594(4) 0.4814(8) 0.0733(19) Uani 1 1 d . . . . .
H14 H 0.325203 0.210953 0.504813 0.088 Uiso 1 1 calc R U . . .
C15 C 0.2096(4) 0.4978(3) 0.5624(6) 0.0452(13) Uani 1 1 d . . . . .
C16 C 0.1478(4) 0.5588(3) 0.5366(6) 0.0448(13) Uani 1 1 d . . . . .
C17 C 0.1520(4) 0.5929(3) 0.4121(6) 0.0462(13) Uani 1 1 d . . . . .
C18 C 0.2219(4) 0.5658(3) 0.3192(6) 0.0476(13) Uani 1 1 d . . . . .
H18 H 0.229147 0.590368 0.239230 0.057 Uiso 1 1 calc R U . . .
C19 C 0.0906(4) 0.6586(3) 0.3801(6) 0.0495(14) Uani 1 1 d . . . . .
C20 C -0.0056(5) 0.6630(3) 0.3094(8) 0.0627(17) Uani 1 1 d . U . . .
H20 H -0.042922 0.624321 0.275099 0.075 Uiso 1 1 calc R U . . .
C21 C -0.0349(6) 0.7376(4) 0.3005(9) 0.082(2) Uani 1 1 d . U . . .
H21 H -0.096686 0.752834 0.261349 0.099 Uiso 1 1 calc R U . . .
C22 C 0.0337(6) 0.7830(4) 0.3529(9) 0.084(2) Uani 1 1 d . . . . .
H22 H 0.024879 0.832706 0.353799 0.101 Uiso 1 1 calc R U . . .
C23 C 0.0892(4) 0.5775(3) 0.6578(7) 0.0515(14) Uani 1 1 d . . . . .
C24 C 0.0131(5) 0.6273(3) 0.6905(7) 0.0599(17) Uani 1 1 d . . . . .
H24 H -0.013254 0.658619 0.626732 0.072 Uiso 1 1 calc R U . . .
C25 C -0.0237(5) 0.6294(4) 0.8224(8) 0.069(2) Uani 1 1 d . . . . .
H25 H -0.075750 0.662230 0.844209 0.082 Uiso 1 1 calc R U . . .
C26 C 0.0145(6) 0.5849(4) 0.9199(8) 0.075(2) Uani 1 1 d . . . . .
H26 H -0.011245 0.588242 1.005989 0.090 Uiso 1 1 calc R U . . .
C27 C 0.0940(5) 0.5333(4) 0.8894(7) 0.0610(17) Uani 1 1 d . . . . .
C28 C 0.1258(4) 0.5302(3) 0.7567(6) 0.0527(15) Uani 1 1 d . . . . .
C29 C 0.2008(4) 0.4817(3) 0.7078(6) 0.0507(15) Uani 1 1 d . . . . .
C30 C 0.2539(5) 0.4403(4) 0.7982(7) 0.0664(19) Uani 1 1 d . . . . .
H30 H 0.307943 0.410503 0.770531 0.080 Uiso 1 1 calc R U . . .
C31 C 0.2256(6) 0.4433(4) 0.9331(7) 0.075(2) Uani 1 1 d . . . . .
H31 H 0.261356 0.414632 0.993586 0.090 Uiso 1 1 calc R U . . .
C32 C 0.1479(6) 0.4866(4) 0.9783(8) 0.075(2) Uani 1 1 d . . . . .
H32 H 0.129809 0.485822 1.067761 0.090 Uiso 1 1 calc R U . . .
O1 O 0.3598(3) 0.5908(3) 0.1237(5) 0.0738(14) Uani 1 1 d D . . . .
O2 O 0.5362(3) 0.3221(2) 0.2066(5) 0.0631(12) Uani 1 1 d . . . . .
S1 S 0.26240(13) 0.32429(9) 0.5696(3) 0.0680(5) Uani 1 1 d . . . . .
S2 S 0.13734(18) 0.74157(12) 0.4170(4) 0.1033(9) Uani 1 1 d . . . . .

loop_
_atom_site_aniso_label
_atom_site_aniso_U_11
_atom_site_aniso_U_22
_atom_site_aniso_U_33
_atom_site_aniso_U_23
_atom_site_aniso_U_13
_atom_site_aniso_U_12
C1A 0.088(12) 0.059(11) 0.086(12) 0.021(10) 0.032(9) 0.013(7)
C1B 0.088(12) 0.059(11) 0.086(12) 0.021(10) 0.032(9) 0.013(7)
C2 0.058(4) 0.076(5) 0.091(6) -0.007(4) 0.015(4) 0.011(3)
C3 0.050(3) 0.057(4) 0.053(4) 0.003(3) 0.010(3) 0.000(3)
C4 0.062(4) 0.064(4) 0.059(4) 0.005(4) 0.020(4) 0.003(3)
C5 0.052(3) 0.066(4) 0.063(4) -0.003(4) 0.021(3) -0.001(3)
C6 0.045(3) 0.051(3) 0.061(4) -0.009(3) 0.005(3) -0.004(3)
C7 0.044(3) 0.048(3) 0.047(3) -0.005(3) 0.002(3) -0.004(2)
C8 0.042(3) 0.054(3) 0.041(3) -0.003(3) 0.001(2) -0.001(3)
C9 0.038(2) 0.049(3) 0.041(3) -0.003(3) 0.002(2) -0.004(2)
C10 0.035(2) 0.052(3) 0.041(3) -0.004(3) 0.001(2) -0.006(2)
C11 0.041(3) 0.053(3) 0.046(3) 0.000(3) 0.000(2) -0.004(2)
C12 0.041(3) 0.051(3) 0.051(3) -0.006(3) 0.000(2) -0.004(2)
C13 0.053(3) 0.045(3) 0.065(4) -0.007(3) 0.006(3) -0.003(3)
C14 0.072(4) 0.053(4) 0.095(5) 0.012(4) 0.005(4) -0.003(3)
C15 0.043(3) 0.054(3) 0.038(3) 0.001(3) 0.003(3) -0.009(2)
C16 0.043(3) 0.046(3) 0.046(3) -0.006(3) 0.004(2) -0.007(2)
C17 0.045(3) 0.049(3) 0.045(3) -0.004(3) 0.000(3) -0.005(2)
C18 0.047(3) 0.055(3) 0.040(3) 0.004(3) 0.004(3) -0.006(3)
C19 0.051(3) 0.047(3) 0.050(4) 0.003(3) 0.012(3) 0.001(3)
C20 0.049(3) 0.049(3) 0.090(5) -0.006(3) -0.010(3) 0.001(3)
C21 0.075(4) 0.066(3) 0.106(7) 0.008(4) -0.009(4) 0.027(4)
C22 0.094(5) 0.050(4) 0.109(6) 0.015(4) 0.021(5) 0.011(4)
C23 0.052(3) 0.052(3) 0.051(4) -0.011(3) 0.009(3) -0.012(3)
C24 0.061(4) 0.059(4) 0.060(4) -0.008(3) 0.014(3) -0.008(3)
C25 0.069(4) 0.068(4) 0.069(5) -0.014(4) 0.030(4) -0.010(3)
C26 0.084(5) 0.083(5) 0.058(4) -0.022(4) 0.031(4) -0.035(4)
C27 0.071(4) 0.070(4) 0.042(4) -0.011(3) 0.016(3) -0.022(3)
C28 0.054(3) 0.060(4) 0.044(3) -0.010(3) 0.007(3) -0.015(3)
C29 0.050(3) 0.057(4) 0.045(3) -0.002(3) 0.002(3) -0.013(3)
C30 0.069(4) 0.081(5) 0.049(4) 0.006(3) -0.003(3) -0.012(4)
C31 0.085(5) 0.091(5) 0.050(5) 0.009(4) -0.005(4) -0.015(4)
C32 0.100(5) 0.084(5) 0.041(4) 0.005(4) 0.004(4) -0.032(5)
O1 0.075(3) 0.068(3) 0.078(3) 0.025(2) 0.036(2) 0.016(2)
O2 0.058(2) 0.055(3) 0.076(3) -0.003(2) 0.018(2) 0.006(2)
S1 0.0684(10) 0.0649(10) 0.0706(11) 0.0152(9) 0.0146(9) -0.0015(8)
S2 0.0948(14) 0.0662(13) 0.149(2) 0.0007(14) -0.0208(15) -0.0067(10)

loop_
_atom_type_symbol
_atom_type_description
_atom_type_scat_dispersion_real
_atom_type_scat_dispersion_imag
_atom_type_scat_source
C C 0.0033 0.0016 'International Tables Vol C Tables 4.2.6.8 and 6.1.1.4'
H H 0.0000 0.0000 'International Tables Vol C Tables 4.2.6.8 and 6.1.1.4'
O O 0.0106 0.0060 'International Tables Vol C Tables 4.2.6.8 and 6.1.1.4'
S S 0.1246 0.1234 'International Tables Vol C Tables 4.2.6.8 and 6.1.1.4'

loop_
_geom_angle_atom_site_label_1
_geom_angle_atom_site_label_2
_geom_angle_atom_site_label_3
_geom_angle
_geom_angle_site_symmetry_1
_geom_angle_site_symmetry_3
_geom_angle_publ_flag
O1 C1A H1A1 109.5 . . ?
O1 C1A H1A2 109.5 . . ?
H1A1 C1A H1A2 109.5 . . ?
O1 C1A H1A3 109.5 . . ?
H1A1 C1A H1A3 109.5 . . ?
H1A2 C1A H1A3 109.5 . . ?
O1 C1B H1B1 109.5 . . ?
O1 C1B H1B2 109.5 . . ?
H1B1 C1B H1B2 109.5 . . ?
O1 C1B H1B3 109.5 . . ?
H1B1 C1B H1B3 109.5 . . ?
H1B2 C1B H1B3 109.5 . . ?
O2 C2 H2A 109.5 . . ?
O2 C2 H2B 109.5 . . ?
H2A C2 H2B 109.5 . . ?
O2 C2 H2C 109.5 . . ?
H2A C2 H2C 109.5 . . ?
H2B C2 H2C 109.5 . . ?
C4 C3 O1 120.7(5) . . ?
C4 C3 C8 120.8(6) . . ?
O1 C3 C8 118.5(5) . . ?
C3 C4 C5 121.2(6) . . ?
C3 C4 H4 119.4 . . ?
C5 C4 H4 119.4 . . ?
C6 C5 C4 120.8(5) . . ?
C6 C5 H5 119.6 . . ?
C4 C5 H5 119.6 . . ?
C5 C6 O2 123.4(5) . . ?
C5 C6 C7 119.3(5) . . ?
O2 C6 C7 117.3(5) . . ?
C8 C7 C6 120.7(5) . . ?
C8 C7 C12 117.9(5) . . ?
C6 C7 C12 121.3(5) . . ?
C3 C8 C7 117.1(5) . . ?
C3 C8 C9 123.0(5) . . ?
C7 C8 C9 119.7(5) . . ?
C18 C9 C10 117.4(5) . . ?
C18 C9 C8 123.1(5) . . ?
C10 C9 C8 119.5(5) . . ?
C15 C10 C9 118.0(5) . . ?
C15 C10 C11 125.2(5) . . ?
C9 C10 C11 116.6(5) . . ?
C12 C11 C10 122.3(5) . . ?
C12 C11 S1 111.1(4) . . ?
C10 C11 S1 126.1(4) . . ?
C11 C12 C13 112.2(5) . . ?
C11 C12 C7 120.2(5) . . ?
C13 C12 C7 127.6(5) . . ?
C14 C13 C12 111.2(6) . . ?
C14 C13 H13 124.4 . . ?
C12 C13 H13 124.4 . . ?
C13 C14 S1 113.6(5) . . ?
C13 C14 H14 123.2 . . ?
S1 C14 H14 123.2 . . ?
C16 C15 C10 120.6(5) . . ?
C16 C15 C29 107.4(5) . . ?
C10 C15 C29 132.0(5) . . ?
C15 C16 C17 120.3(5) . . ?
C15 C16 C23 108.9(5) . . ?
C17 C16 C23 130.7(5) . . ?
C18 C17 C16 117.5(5) . . ?
C18 C17 C19 119.6(5) . . ?
C16 C17 C19 122.8(5) . . ?
C17 C18 C9 124.0(5) . . ?
C17 C18 H18 118.0 . . ?
C9 C18 H18 118.0 . . ?
C20 C19 C17 127.8(5) . . ?
C20 C19 S2 111.3(4) . . ?
C17 C19 S2 120.7(4) . . ?
C19 C20 C21 108.2(6) . . ?
C19 C20 H20 125.9 . . ?
C21 C20 H20 125.9 . . ?
C22 C21 C20 114.3(6) . . ?
C22 C21 H21 122.8 . . ?
C20 C21 H21 122.8 . . ?
C21 C22 S2 113.0(6) . . ?
C21 C22 H22 123.5 . . ?
S2 C22 H22 123.5 . . ?
C24 C23 C28 118.9(6) . . ?
C24 C23 C16 135.5(6) . . ?
C28 C23 C16 105.6(5) . . ?
C23 C24 C25 118.6(7) . . ?
C23 C24 H24 120.7 . . ?
C25 C24 H24 120.7 . . ?
C26 C25 C24 122.4(7) . . ?
C26 C25 H25 118.8 . . ?
C24 C25 H25 118.8 . . ?
C25 C26 C27 120.2(6) . . ?
C25 C26 H26 119.9 . . ?
C27 C26 H26 119.9 . . ?
C28 C27 C32 115.7(6) . . ?
C28 C27 C26 116.1(7) . . ?
C32 C27 C26 128.1(7) . . ?
C27 C28 C29 124.1(6) . . ?
C27 C28 C23 123.6(6) . . ?
C29 C28 C23 112.3(5) . . ?
C30 C29 C28 117.8(6) . . ?
C30 C29 C15 136.3(6) . . ?
C28 C29 C15 105.4(5) . . ?
C29 C30 C31 119.3(7) . . ?
C29 C30 H30 120.3 . . ?
C31 C30 H30 120.3 . . ?
C32 C31 C30 122.4(7) . . ?
C32 C31 H31 118.8 . . ?
C30 C31 H31 118.8 . . ?
C31 C32 C27 120.3(7) . . ?
C31 C32 H32 119.8 . . ?
C27 C32 H32 119.8 . . ?
C3 O1 C1A 119.2(9) . . ?
C3 O1 C1B 112.0(19) . . ?
C6 O2 C2 117.4(5) . . ?
C14 S1 C11 91.9(3) . . ?
C22 S2 C19 92.9(4) . . ?

loop_
_geom_bond_atom_site_label_1
_geom_bond_atom_site_label_2
_geom_bond_distance
_geom_bond_site_symmetry_2
_geom_bond_publ_flag
C1A O1 1.438(10) . ?
C1A H1A1 0.9600 . ?
C1A H1A2 0.9600 . ?
C1A H1A3 0.9600 . ?
C1B O1 1.438(10) . ?
C1B H1B1 0.9600 . ?
C1B H1B2 0.9600 . ?
C1B H1B3 0.9600 . ?
C2 O2 1.415(7) . ?
C2 H2A 0.9600 . ?
C2 H2B 0.9600 . ?
C2 H2C 0.9600 . ?
C3 C4 1.375(8) . ?
C3 O1 1.378(7) . ?
C3 C8 1.416(8) . ?
C4 C5 1.382(8) . ?
C4 H4 0.9300 . ?
C5 C6 1.364(8) . ?
C5 H5 0.9300 . ?
C6 O2 1.374(7) . ?
C6 C7 1.421(8) . ?
C7 C8 1.420(8) . ?
C7 C12 1.457(8) . ?
C8 C9 1.475(8) . ?
C9 C18 1.398(8) . ?
C9 C10 1.434(8) . ?
C10 C15 1.410(8) . ?
C10 C11 1.442(8) . ?
C11 C12 1.385(8) . ?
C11 S1 1.723(6) . ?
C12 C13 1.449(8) . ?
C13 C14 1.354(10) . ?
C13 H13 0.9300 . ?
C14 S1 1.703(7) . ?
C14 H14 0.9300 . ?
C15 C16 1.406(7) . ?
C15 C29 1.499(8) . ?
C16 C17 1.406(8) . ?
C16 C23 1.475(8) . ?
C17 C18 1.390(8) . ?
C17 C19 1.488(8) . ?
C18 H18 0.9300 . ?
C19 C20 1.428(8) . ?
C19 S2 1.694(6) . ?
C20 C21 1.437(9) . ?
C20 H20 0.9300 . ?
C21 C22 1.328(11) . ?
C21 H21 0.9300 . ?
C22 S2 1.666(8) . ?
C22 H22 0.9300 . ?
C23 C24 1.385(8) . ?
C23 C28 1.408(9) . ?
C24 C25 1.410(9) . ?
C24 H24 0.9300 . ?
C25 C26 1.374(10) . ?
C25 H25 0.9300 . ?
C26 C27 1.433(10) . ?
C26 H26 0.9300 . ?
C27 C28 1.398(9) . ?
C27 C32 1.425(10) . ?
C28 C29 1.408(8) . ?
C29 C30 1.372(9) . ?
C30 C31 1.408(10) . ?
C30 H30 0.9300 . ?
C31 C32 1.360(10) . ?
C31 H31 0.9300 . ?
C32 H32 0.9300 . ?

loop_
_geom_torsion_atom_site_label_1
_geom_torsion_atom_site_label_2
_geom_torsion_atom_site_label_3
_geom_torsion_atom_site_label_4
_geom_torsion
_geom_torsion_site_symmetry_1
_geom_torsion_site_symmetry_2
_geom_torsion_site_symmetry_3
_geom_torsion_site_symmetry_4
_geom_torsion_publ_flag
O1 C3 C4 C5 175.9(6) . . . . ?
C8 C3 C4 C5 -2.1(10) . . . . ?
C3 C4 C5 C6 2.3(10) . . . . ?
C4 C5 C6 O2 -176.5(6) . . . . ?
C4 C5 C6 C7 0.7(9) . . . . ?
C5 C6 C7 C8 -3.7(8) . . . . ?
O2 C6 C7 C8 173.6(5) . . . . ?
C5 C6 C7 C12 178.9(6) . . . . ?
O2 C6 C7 C12 -3.7(8) . . . . ?
C4 C3 C8 C7 -0.9(8) . . . . ?
O1 C3 C8 C7 -179.0(5) . . . . ?
C4 C3 C8 C9 173.9(6) . . . . ?
O1 C3 C8 C9 -4.2(8) . . . . ?
C6 C7 C8 C3 3.8(8) . . . . ?
C12 C7 C8 C3 -178.8(5) . . . . ?
C6 C7 C8 C9 -171.2(5) . . . . ?
C12 C7 C8 C9 6.3(8) . . . . ?
C3 C8 C9 C18 16.3(8) . . . . ?
C7 C8 C9 C18 -169.1(5) . . . . ?
C3 C8 C9 C10 -163.1(5) . . . . ?
C7 C8 C9 C10 11.5(8) . . . . ?
C18 C9 C10 C15 -14.1(7) . . . . ?
C8 C9 C10 C15 165.3(5) . . . . ?
C18 C9 C10 C11 161.0(5) . . . . ?
C8 C9 C10 C11 -19.6(7) . . . . ?
C15 C10 C11 C12 -174.9(5) . . . . ?
C9 C10 C11 C12 10.3(7) . . . . ?
C15 C10 C11 S1 13.7(7) . . . . ?
C9 C10 C11 S1 -161.0(4) . . . . ?
C10 C11 C12 C13 -172.1(5) . . . . ?
S1 C11 C12 C13 0.5(6) . . . . ?
C10 C11 C12 C7 7.5(8) . . . . ?
S1 C11 C12 C7 -179.9(4) . . . . ?
C8 C7 C12 C11 -15.9(8) . . . . ?
C6 C7 C12 C11 161.6(5) . . . . ?
C8 C7 C12 C13 163.7(5) . . . . ?
C6 C7 C12 C13 -18.9(9) . . . . ?
C11 C12 C13 C14 0.4(7) . . . . ?
C7 C12 C13 C14 -179.2(6) . . . . ?
C12 C13 C14 S1 -1.0(7) . . . . ?
C9 C10 C15 C16 17.0(7) . . . . ?
C11 C10 C15 C16 -157.6(5) . . . . ?
C9 C10 C15 C29 -162.6(5) . . . . ?
C11 C10 C15 C29 22.7(9) . . . . ?
C10 C15 C16 C17 -8.7(8) . . . . ?
C29 C15 C16 C17 171.1(5) . . . . ?
C10 C15 C16 C23 173.6(5) . . . . ?
C29 C15 C16 C23 -6.7(6) . . . . ?
C15 C16 C17 C18 -2.5(8) . . . . ?
C23 C16 C17 C18 174.7(5) . . . . ?
C15 C16 C17 C19 -178.4(5) . . . . ?
C23 C16 C17 C19 -1.2(9) . . . . ?
C16 C17 C18 C9 5.1(8) . . . . ?
C19 C17 C18 C9 -178.9(5) . . . . ?
C10 C9 C18 C17 3.3(8) . . . . ?
C8 C9 C18 C17 -176.1(5) . . . . ?
C18 C17 C19 C20 85.1(7) . . . . ?
C16 C17 C19 C20 -99.1(7) . . . . ?
C18 C17 C19 S2 -89.7(6) . . . . ?
C16 C17 C19 S2 86.1(6) . . . . ?
C17 C19 C20 C21 -179.0(6) . . . . ?
S2 C19 C20 C21 -3.8(7) . . . . ?
C19 C20 C21 C22 2.6(10) . . . . ?
C20 C21 C22 S2 -0.2(10) . . . . ?
C15 C16 C23 C24 -174.8(6) . . . . ?
C17 C16 C23 C24 7.7(11) . . . . ?
C15 C16 C23 C28 5.3(6) . . . . ?
C17 C16 C23 C28 -172.2(5) . . . . ?
C28 C23 C24 C25 1.0(8) . . . . ?
C16 C23 C24 C25 -178.9(6) . . . . ?
C23 C24 C25 C26 1.2(9) . . . . ?
C24 C25 C26 C27 -0.6(10) . . . . ?
C25 C26 C27 C28 -2.0(9) . . . . ?
C25 C26 C27 C32 175.1(6) . . . . ?
C32 C27 C28 C29 4.3(9) . . . . ?
C26 C27 C28 C29 -178.3(5) . . . . ?
C32 C27 C28 C23 -173.2(6) . . . . ?
C26 C27 C28 C23 4.3(8) . . . . ?
C24 C23 C28 C27 -3.9(8) . . . . ?
C16 C23 C28 C27 176.1(5) . . . . ?
C24 C23 C28 C29 178.4(5) . . . . ?
C16 C23 C28 C29 -1.6(6) . . . . ?
C27 C28 C29 C30 -7.3(9) . . . . ?
C23 C28 C29 C30 170.4(5) . . . . ?
C27 C28 C29 C15 180.0(5) . . . . ?
C23 C28 C29 C15 -2.3(6) . . . . ?
C16 C15 C29 C30 -165.0(7) . . . . ?
C10 C15 C29 C30 14.6(11) . . . . ?
C16 C15 C29 C28 5.6(6) . . . . ?
C10 C15 C29 C28 -174.7(5) . . . . ?
C28 C29 C30 C31 5.3(9) . . . . ?
C15 C29 C30 C31 175.1(6) . . . . ?
C29 C30 C31 C32 -0.8(11) . . . . ?
C30 C31 C32 C27 -2.3(11) . . . . ?
C28 C27 C32 C31 0.6(9) . . . . ?
C26 C27 C32 C31 -176.5(6) . . . . ?
C4 C3 O1 C1A -5(2) . . . . ?
C8 C3 O1 C1A 173.3(19) . . . . ?
C4 C3 O1 C1B 25(2) . . . . ?
C8 C3 O1 C1B -157(2) . . . . ?
C5 C6 O2 C2 15.6(8) . . . . ?
C7 C6 O2 C2 -161.7(6) . . . . ?
C13 C14 S1 C11 1.1(6) . . . . ?
C12 C11 S1 C14 -0.9(5) . . . . ?
C10 C11 S1 C14 171.3(5) . . . . ?
C21 C22 S2 C19 -1.8(7) . . . . ?
C20 C19 S2 C22 3.3(5) . . . . ?
C17 C19 S2 C22 178.9(5) . . . . ?
